data_7712618
loop_
_publ_author_name
'Xu, Shi-Nuo'
'Zheng, Yan'
'Ye, Jing-Yao'
'Chen, Zhong-Yang'
'Yan, Jian-Feng'
'Geng, Yan-Hou'
'Hong, Wenjing'
'Yuan, Yao-Feng'

_publ_section_title
;
 Conductance of <i>o</i>-carborane-based wires with different substitution
 patterns.
;
_journal_name_full 'Dalton transactions (Cambridge, England : 2003)'
_journal_paper_doi 10.1039/d3dt00011g
_journal_year 2023
_chemical_formula_moiety 'C20 H12 N2'
_chemical_formula_sum 'C20 H12 N2'
_chemical_formula_weight 280.32
_space_group_crystal_system monoclinic
_space_group_IT_number 15
_space_group_name_Hall '-I 2yc'
_space_group_name_H-M_alt 'I 1 2/c 1'
_atom_sites_solution_hydrogens mixed
_atom_sites_solution_primary dual
_audit_creation_date 2022-10-23
_audit_creation_method
;
Olex2 1.3
(compiled 2020.11.12 svn.r5f609507 for OlexSys, GUI svn.r6408)
;
_audit_update_record
;
2022-12-03 deposited with the CCDC.	2023-03-13 downloaded from the CCDC.
;
_cell_angle_alpha 90
_cell_angle_beta 97.18(4)
_cell_angle_gamma 90
_cell_formula_units_Z 4
_cell_length_a 8.774(6)
_cell_length_b 9.536(6)
_cell_length_c 18.164(12)
_cell_measurement_reflns_used 3306
_cell_measurement_temperature 296.15
_cell_measurement_theta_max 27.000
_cell_measurement_theta_min 2.416
_cell_volume 1507.8(17)
_computing_cell_refinement 'SAINT V8.38A (Bruker, 2018)'
_computing_data_reduction 'SAINT V8.38A (Bruker, 2018)'
_computing_molecular_graphics 'Olex2 1.3 (Dolomanov et al., 2009)'
_computing_publication_material 'Olex2 1.3 (Dolomanov et al., 2009)'
_computing_structure_refinement 'SHELXL 2018/3 (Sheldrick, 2015)'
_computing_structure_solution 'SHELXT 2018/2 (Sheldrick, 2018)'
_diffrn_ambient_temperature 296.15
_diffrn_measured_fraction_theta_full 0.999
_diffrn_measured_fraction_theta_max 0.995
_diffrn_measurement_device_type 'CCD area detector'
_diffrn_radiation_type MoK\a
_diffrn_radiation_wavelength 0.71073
_diffrn_reflns_av_R_equivalents 0.0666
_diffrn_reflns_av_unetI/netI 0.0458
_diffrn_reflns_Laue_measured_fraction_full 0.999
_diffrn_reflns_Laue_measured_fraction_max 0.995
_diffrn_reflns_limit_h_max 11
_diffrn_reflns_limit_h_min -11
_diffrn_reflns_limit_k_max 12
_diffrn_reflns_limit_k_min -12
_diffrn_reflns_limit_l_max 23
_diffrn_reflns_limit_l_min -23
_diffrn_reflns_number 12198
_diffrn_reflns_point_group_measured_fraction_full 0.999
_diffrn_reflns_point_group_measured_fraction_max 0.995
_diffrn_reflns_theta_full 25.242
_diffrn_reflns_theta_max 27.150
_diffrn_reflns_theta_min 2.260
_diffrn_source_current 1.4
_diffrn_source_power 0.07
_diffrn_source_voltage 50.0
_exptl_absorpt_coefficient_mu 0.073
_exptl_absorpt_correction_T_max 0.7455
_exptl_absorpt_correction_T_min 0.6449
_exptl_absorpt_correction_type multi-scan
_exptl_absorpt_process_details
;
SADABS-2016/2 (Bruker,2016/2) was used for absorption correction.
wR2(int) was 0.1215 before and 0.0573 after correction.
The Ratio of minimum to maximum transmission is 0.8651.
The \l/2 correction factor is Not present.
;
_exptl_crystal_colour 'clear light white'
_exptl_crystal_colour_lustre clear
_exptl_crystal_colour_modifier light
_exptl_crystal_colour_primary white
_exptl_crystal_density_diffrn 1.235
_exptl_crystal_description plate
_exptl_crystal_F_000 584
_exptl_crystal_size_max 0.2
_exptl_crystal_size_mid 0.1
_exptl_crystal_size_min 0.1
_refine_diff_density_max 0.168
_refine_diff_density_min -0.208
_refine_diff_density_rms 0.039
_refine_ls_extinction_method none
_refine_ls_goodness_of_fit_ref 1.036
_refine_ls_hydrogen_treatment constr
_refine_ls_matrix_type full
_refine_ls_number_parameters 100
_refine_ls_number_reflns 1672
_refine_ls_number_restraints 0
_refine_ls_restrained_S_all 1.036
_refine_ls_R_factor_all 0.0713
_refine_ls_R_factor_gt 0.0424
_refine_ls_shift/su_max 0.000
_refine_ls_shift/su_mean 0.000
_refine_ls_structure_factor_coef Fsqd
_refine_ls_weighting_details 'w=1/[\s^2^(Fo^2^)+(0.0488P)^2^+0.5613P] where P=(Fo^2^+2Fc^2^)/3'
_refine_ls_weighting_scheme calc
_refine_ls_wR_factor_gt 0.0967
_refine_ls_wR_factor_ref 0.1078
_reflns_Friedel_coverage 0.000
_reflns_number_gt 1189
_reflns_number_total 1672
_reflns_threshold_expression 'I > 2\s(I)'
_cod_data_source_file d3dt00011g2.cif
_cod_data_source_block p-3ph
_cod_database_code 7712618
_shelx_shelxl_version_number 2018/3
_shelx_space_group_comment
;
The symmetry employed for this shelxl refinement is uniquely defined
by the following loop, which should always be used as a source of
symmetry information in preference to the above space-group names.
They are only intended as comments.
;
_shelx_estimated_absorpt_t_max 0.993
_shelx_estimated_absorpt_t_min 0.985
_olex2_refinement_description
;
1.a Riding coordinates:
 C009(H009), C00B(H00B), C00D(H00D), C00H(H00H), C00I(H00I)
1.b Aromatic/amide H refined with riding coordinates:
 C004(H004)
;
_olex2_submission_special_instructions 'No special instructions were received'

loop_
_space_group_symop_operation_xyz
'x, y, z'
'-x, y, -z+1/2'
'x+1/2, y+1/2, z+1/2'
'-x+1/2, y+1/2, -z+1'
'-x, -y, -z'
'x, -y, z-1/2'
'-x+1/2, -y+1/2, -z+1/2'
'x+1/2, -y+1/2, z'

loop_
_atom_site_label
_atom_site_type_symbol
_atom_site_fract_x
_atom_site_fract_y
_atom_site_fract_z
_atom_site_U_iso_or_equiv
_atom_site_adp_type
_atom_site_occupancy
_atom_site_site_symmetry_order
_atom_site_calc_flag
_atom_site_refinement_flags_posn
_atom_site_refinement_flags_adp
_atom_site_refinement_flags_occupancy
_atom_site_disorder_assembly
_atom_site_disorder_group
N001 N 0.55002(17) 0.82321(13) 0.48307(7) 0.0441(4) Uani 1 1 d . . . . .
C003 C 0.50553(14) 0.20453(13) 0.28913(7) 0.0238(3) Uani 1 1 d . . . . .
C004 C 0.50910(15) 0.07667(13) 0.32670(7) 0.0270(3) Uani 1 1 d . . . . .
H004 H 0.515249 0.075826 0.378185 0.032 Uiso 1 1 calc R U . . .
C005 C 0.51327(15) 0.33776(13) 0.33217(7) 0.0247(3) Uani 1 1 d . . . . .
C009 C 0.63726(16) 0.36340(14) 0.38645(7) 0.0280(3) Uani 1 1 d . . . . .
H009 H 0.713147 0.295642 0.396433 0.034 Uiso 1 1 d R U . . .
C00A C 0.53333(16) 0.58740(14) 0.41196(7) 0.0279(3) Uani 1 1 d . . . . .
C00B C 0.39788(15) 0.43867(13) 0.31919(7) 0.0272(3) Uani 1 1 d . . . . .
H00B H 0.314335 0.422653 0.283366 0.033 Uiso 1 1 d R U . . .
C00D C 0.64890(16) 0.48770(14) 0.42567(7) 0.0301(3) Uani 1 1 d . . . . .
H00D H 0.733023 0.504543 0.461008 0.036 Uiso 1 1 d R U . . .
C00H C 0.40669(16) 0.56206(14) 0.35905(8) 0.0291(3) Uani 1 1 d . . . . .
H00H H 0.328560 0.628127 0.350611 0.035 Uiso 1 1 d R U . . .
C00I C 0.50358(16) -0.04881(14) 0.28826(8) 0.0294(3) Uani 1 1 d . . . . .
H00I H 0.504454 -0.133383 0.313888 0.035 Uiso 1 1 d R U . . .
C00K C 0.54335(17) 0.71811(15) 0.45224(8) 0.0323(4) Uani 1 1 d . . . . .

loop_
_atom_site_aniso_label
_atom_site_aniso_U_11
_atom_site_aniso_U_22
_atom_site_aniso_U_33
_atom_site_aniso_U_23
_atom_site_aniso_U_13
_atom_site_aniso_U_12
N001 0.0610(9) 0.0311(7) 0.0380(7) -0.0068(6) -0.0028(7) -0.0028(6)
C003 0.0212(7) 0.0234(7) 0.0270(7) -0.0003(5) 0.0033(5) 0.0003(5)
C004 0.0275(7) 0.0284(7) 0.0251(7) 0.0028(6) 0.0033(6) 0.0003(6)
C005 0.0282(7) 0.0240(7) 0.0224(6) 0.0024(5) 0.0056(6) -0.0027(6)
C009 0.0306(8) 0.0273(7) 0.0255(7) 0.0014(6) 0.0015(6) 0.0021(6)
C00A 0.0364(8) 0.0244(7) 0.0235(6) -0.0006(6) 0.0056(6) -0.0049(6)
C00B 0.0260(7) 0.0278(7) 0.0274(7) -0.0023(6) 0.0012(6) -0.0019(6)
C00D 0.0331(8) 0.0315(8) 0.0242(6) -0.0003(6) -0.0021(6) -0.0028(6)
C00H 0.0292(8) 0.0260(7) 0.0321(7) -0.0022(6) 0.0034(6) 0.0026(6)
C00I 0.0307(8) 0.0227(7) 0.0344(7) 0.0045(6) 0.0021(6) -0.0014(6)
C00K 0.0400(9) 0.0299(8) 0.0264(7) 0.0005(6) 0.0016(6) -0.0024(7)

loop_
_atom_type_symbol
_atom_type_description
_atom_type_scat_dispersion_real
_atom_type_scat_dispersion_imag
_atom_type_scat_source
C C 0.0033 0.0016 'International Tables Vol C Tables 4.2.6.8 and 6.1.1.4'
H H 0.0000 0.0000 'International Tables Vol C Tables 4.2.6.8 and 6.1.1.4'
N N 0.0061 0.0033 'International Tables Vol C Tables 4.2.6.8 and 6.1.1.4'

loop_
_geom_angle_atom_site_label_1
_geom_angle_atom_site_label_2
_geom_angle_atom_site_label_3
_geom_angle
_geom_angle_site_symmetry_1
_geom_angle_site_symmetry_3
_geom_angle_publ_flag
C003 C003 C005 121.41(7) 2_655 . ?
C004 C003 C003 119.11(8) . 2_655 ?
C004 C003 C005 119.47(12) . . ?
C003 C004 H004 119.6 . . ?
C00I C004 C003 120.78(13) . . ?
C00I C004 H004 119.6 . . ?
C009 C005 C003 120.06(12) . . ?
C00B C005 C003 121.02(12) . . ?
C00B C005 C009 118.93(13) . . ?
C005 C009 H009 119.5 . . ?
C00D C009 C005 121.07(13) . . ?
C00D C009 H009 119.4 . . ?
C00D C00A C00H 120.33(13) . . ?
C00D C00A C00K 120.23(13) . . ?
C00H C00A C00K 119.44(12) . . ?
C005 C00B H00B 119.8 . . ?
C00H C00B C005 120.53(12) . . ?
C00H C00B H00B 119.7 . . ?
C009 C00D C00A 119.33(13) . . ?
C009 C00D H00D 120.4 . . ?
C00A C00D H00D 120.3 . . ?
C00A C00H H00H 120.2 . . ?
C00B C00H C00A 119.79(12) . . ?
C00B C00H H00H 120.0 . . ?
C004 C00I C00I 120.10(8) . 2_655 ?
C004 C00I H00I 120.0 . . ?
C00I C00I H00I 119.9 2_655 . ?
N001 C00K C00A 178.71(15) . . ?

loop_
_geom_bond_atom_site_label_1
_geom_bond_atom_site_label_2
_geom_bond_distance
_geom_bond_site_symmetry_2
_geom_bond_publ_flag
N001 C00K 1.1460(18) . ?
C003 C003 1.413(3) 2_655 ?
C003 C004 1.3957(19) . ?
C003 C005 1.4888(19) . ?
C004 H004 0.9300 . ?
C004 C00I 1.3832(19) . ?
C005 C009 1.395(2) . ?
C005 C00B 1.3953(19) . ?
C009 H009 0.9293 . ?
C009 C00D 1.380(2) . ?
C00A C00D 1.390(2) . ?
C00A C00H 1.396(2) . ?
C00A C00K 1.442(2) . ?
C00B H00B 0.9299 . ?
C00B C00H 1.3786(19) . ?
C00D H00D 0.9296 . ?
C00H H00H 0.9296 . ?
C00I C00I 1.383(3) 2_655 ?
C00I H00I 0.9307 . ?

loop_
_geom_torsion_atom_site_label_1
_geom_torsion_atom_site_label_2
_geom_torsion_atom_site_label_3
_geom_torsion_atom_site_label_4
_geom_torsion
_geom_torsion_site_symmetry_1
_geom_torsion_site_symmetry_2
_geom_torsion_site_symmetry_3
_geom_torsion_site_symmetry_4
_geom_torsion_publ_flag
C003 C003 C004 C00I 0.7(2) 2_655 . . . ?
C003 C003 C005 C009 -122.74(17) 2_655 . . . ?
C003 C003 C005 C00B 57.2(2) 2_655 . . . ?
C003 C004 C00I C00I 0.8(2) . . . 2_655 ?
C003 C005 C009 C00D 178.28(12) . . . . ?
C003 C005 C00B C00H -179.60(12) . . . . ?
C004 C003 C005 C009 57.33(17) . . . . ?
C004 C003 C005 C00B -122.69(14) . . . . ?
C005 C003 C004 C00I -179.37(12) . . . . ?
C005 C009 C00D C00A 1.5(2) . . . . ?
C005 C00B C00H C00A 1.1(2) . . . . ?
C009 C005 C00B C00H 0.38(19) . . . . ?
C00B C005 C009 C00D -1.7(2) . . . . ?
C00D C00A C00H C00B -1.3(2) . . . . ?
C00H C00A C00D C009 0.0(2) . . . . ?
C00K C00A C00D C009 -179.90(12) . . . . ?
C00K C00A C00H C00B 178.60(12) . . . . ?
